data_4135600
loop_
_publ_author_name
'Tsuda, Tomohiro'
'Choi, Seung-Min'
'Shintani, Ryo'

_publ_section_title
;
 Palladium-Catalyzed Synthesis of Dibenzosilepin Derivatives via
 1,<i>n</i>-Palladium Migration Coupled with <i>anti</i>-Carbopalladation
 of Alkyne.
;
_journal_issue 3
_journal_name_full 'Journal of the American Chemical Society'
_journal_page_first 1641
_journal_page_last 1650
_journal_paper_doi 10.1021/jacs.0c12453
_journal_volume 143
_journal_year 2021
_chemical_formula_moiety 'C30 H26 Si'
_chemical_formula_sum 'C30 H26 Si'
_chemical_formula_weight 414.60
_space_group_crystal_system triclinic
_space_group_IT_number 2
_space_group_name_Hall '-P 1'
_space_group_name_H-M_alt 'P -1'
_atom_sites_solution_hydrogens geom
_audit_creation_method SHELXL-2016/6
_cell_angle_alpha 75.678(7)
_cell_angle_beta 85.033(9)
_cell_angle_gamma 86.4309(10)
_cell_formula_units_Z 4
_cell_length_a 10.3171(18)
_cell_length_b 12.986(2)
_cell_length_c 17.529(3)
_cell_measurement_reflns_used 5476
_cell_measurement_temperature 113(2)
_cell_measurement_theta_max 27.5
_cell_measurement_theta_min 3.2
_cell_volume 2264.9(7)
_computing_cell_refinement 'CrystalClear-SM Expert 2.1 b45'
_computing_data_collection 'CrystalClear-SM Expert 2.1 b45 (Rigaku, 2015)'
_computing_data_reduction 'CrystalClear-SM Expert 2.1 b45'
_computing_molecular_graphics 'Yadokari-XG (Wakita, Nemoto et al., 2009)'
_computing_publication_material 'Yadokari-XG (Wakita, Nemoto et al., 2009)'
_computing_structure_refinement 'SHELXL-2016/6 (Sheldrick, 2016)'
_computing_structure_solution 'SIR-2014 (Burla et al., 2014)'
_diffrn_ambient_temperature 113(2)
_diffrn_detector_area_resol_mean 5.8140
_diffrn_measured_fraction_theta_full 0.962
_diffrn_measured_fraction_theta_max 0.935
_diffrn_measurement_device_type 'Rigaku XtaLAB P200'
_diffrn_radiation_type MoK\a
_diffrn_radiation_wavelength 0.71075
_diffrn_reflns_av_R_equivalents 0.0413
_diffrn_reflns_av_unetI/netI 0.0560
_diffrn_reflns_Laue_measured_fraction_full 0.962
_diffrn_reflns_Laue_measured_fraction_max 0.935
_diffrn_reflns_limit_h_max 13
_diffrn_reflns_limit_h_min -13
_diffrn_reflns_limit_k_max 16
_diffrn_reflns_limit_k_min -15
_diffrn_reflns_limit_l_max 22
_diffrn_reflns_limit_l_min -22
_diffrn_reflns_number 19611
_diffrn_reflns_point_group_measured_fraction_full 0.962
_diffrn_reflns_point_group_measured_fraction_max 0.935
_diffrn_reflns_theta_full 25.242
_diffrn_reflns_theta_max 27.499
_diffrn_reflns_theta_min 3.078
_exptl_absorpt_coefficient_mu 0.119
_exptl_absorpt_correction_T_max 1.000
_exptl_absorpt_correction_T_min 0.801
_exptl_absorpt_correction_type multi-scan
_exptl_absorpt_process_details 'REQAB (Rigaku, 1998)'
_exptl_crystal_colour Colorless
_exptl_crystal_density_diffrn 1.216
_exptl_crystal_density_method 'not measured'
_exptl_crystal_description Block
_exptl_crystal_F_000 880
_exptl_crystal_size_max 0.300
_exptl_crystal_size_mid 0.300
_exptl_crystal_size_min 0.300
_refine_diff_density_max 0.416
_refine_diff_density_min -0.271
_refine_diff_density_rms 0.053
_refine_ls_extinction_method none
_refine_ls_goodness_of_fit_ref 0.972
_refine_ls_hydrogen_treatment constr
_refine_ls_matrix_type full
_refine_ls_number_parameters 565
_refine_ls_number_reflns 9740
_refine_ls_number_restraints 0
_refine_ls_restrained_S_all 0.972
_refine_ls_R_factor_all 0.0643
_refine_ls_R_factor_gt 0.0472
_refine_ls_shift/su_max 0.001
_refine_ls_shift/su_mean 0.000
_refine_ls_structure_factor_coef Fsqd
_refine_ls_weighting_details 'w=1/[\s^2^(Fo^2^)+(0.0827P)^2^] where P=(Fo^2^+2Fc^2^)/3'
_refine_ls_weighting_scheme calc
_refine_ls_wR_factor_gt 0.1249
_refine_ls_wR_factor_ref 0.1311
_reflns_Friedel_coverage 0.000
_reflns_number_gt 7268
_reflns_number_total 9740
_reflns_threshold_expression 'I > 2\s(I)'
_cod_data_source_file ja0c12453_si_002.cif
_cod_data_source_block SC8116
_cod_depositor_comments
;
The following automatic conversions were performed:

data item '_exptl_absorpt_correction_type' value 'Multi-scan' was
changed to 'multi-scan' in accordance with the
/home/data/users/saulius/crontab/automatic-downloads/current/ACS/lib/dictionaries/cif_core.dic
dictionary named 'cif_core.dic' version 2.4.2 last updated on
2011-04-26.

Automatic conversion script
Id: cif_fix_values 7556 2019-12-06 15:28:31Z antanas 
;
_cod_database_code 4135600
_shelx_shelxl_version_number 2016/6
_shelx_space_group_comment
;
The symmetry employed for this shelxl refinement is uniquely defined
by the following loop, which should always be used as a source of
symmetry information in preference to the above space-group names.
They are only intended as comments.
;
_shelx_estimated_absorpt_t_min 0.965
_shelx_estimated_absorpt_t_max 0.965

loop_
_space_group_symop_operation_xyz
'x, y, z'
'-x, -y, -z'

loop_
_atom_site_label
_atom_site_type_symbol
_atom_site_fract_x
_atom_site_fract_y
_atom_site_fract_z
_atom_site_U_iso_or_equiv
_atom_site_adp_type
_atom_site_occupancy
_atom_site_site_symmetry_order
_atom_site_calc_flag
_atom_site_refinement_flags_posn
_atom_site_refinement_flags_adp
_atom_site_refinement_flags_occupancy
_atom_site_disorder_assembly
_atom_site_disorder_group
C1 C 0.40619(15) 0.29812(13) 1.02269(9) 0.0248(3) Uani 1 1 d . . . . .
C2 C 0.37123(15) 0.20985(14) 1.08296(9) 0.0274(4) Uani 1 1 d . . . . .
C3 C 0.46600(17) 0.12580(16) 1.10025(10) 0.0369(4) Uani 1 1 d . . . . .
H1 H 0.446114 0.065011 1.141630 0.044 Uiso 1 1 calc R U . . .
C4 C 0.58755(18) 0.12895(17) 1.05875(11) 0.0436(5) Uani 1 1 d . . . . .
H2 H 0.649203 0.071283 1.072779 0.052 Uiso 1 1 calc R U . . .
C5 C 0.61948(17) 0.21554(16) 0.99709(11) 0.0390(4) Uani 1 1 d . . . . .
H3 H 0.701754 0.217072 0.968044 0.047 Uiso 1 1 calc R U . . .
C6 C 0.52923(15) 0.29966(14) 0.97869(9) 0.0279(4) Uani 1 1 d . . . . .
C7 C 0.53507(15) 0.39840(14) 0.91634(9) 0.0278(4) Uani 1 1 d . . . . .
C8 C 0.63307(17) 0.43631(15) 0.85781(10) 0.0323(4) Uani 1 1 d . . . . .
H4 H 0.712358 0.396047 0.853814 0.039 Uiso 1 1 calc R U . . .
C9 C 0.61189(18) 0.53409(15) 0.80568(10) 0.0365(4) Uani 1 1 d . . . . .
H5 H 0.677746 0.561411 0.765732 0.044 Uiso 1 1 calc R U . . .
C10 C 0.49527(19) 0.59281(15) 0.81113(10) 0.0368(4) Uani 1 1 d . . . . .
H6 H 0.482253 0.659263 0.774433 0.044 Uiso 1 1 calc R U . . .
C11 C 0.39745(18) 0.55548(14) 0.86963(10) 0.0332(4) Uani 1 1 d . . . . .
H7 H 0.318440 0.596178 0.873412 0.040 Uiso 1 1 calc R U . . .
C12 C 0.41756(16) 0.45764(14) 0.92233(9) 0.0269(4) Uani 1 1 d . . . . .
C13 C 0.33387(15) 0.39971(13) 0.99092(9) 0.0247(3) Uani 1 1 d . . . . .
C14 C 0.22350(15) 0.44635(14) 1.01677(9) 0.0265(4) Uani 1 1 d . . . . .
H8 H 0.199871 0.511516 0.981297 0.032 Uiso 1 1 calc R U . . .
C15 C 0.13155(15) 0.41970(13) 1.08699(9) 0.0258(3) Uani 1 1 d . . . . .
C16 C 0.05004(16) 0.50643(15) 1.09870(10) 0.0319(4) Uani 1 1 d . . . . .
H9 H 0.055178 0.572378 1.060376 0.038 Uiso 1 1 calc R U . . .
C17 C -0.03736(17) 0.49870(15) 1.16427(11) 0.0355(4) Uani 1 1 d . . . . .
H10 H -0.091197 0.558504 1.170638 0.043 Uiso 1 1 calc R U . . .
C18 C -0.04538(17) 0.40325(15) 1.22021(10) 0.0347(4) Uani 1 1 d . . . . .
H11 H -0.104098 0.397074 1.265794 0.042 Uiso 1 1 calc R U . . .
C19 C 0.03259(16) 0.31648(14) 1.20957(10) 0.0297(4) Uani 1 1 d . . . . .
H12 H 0.025706 0.251201 1.248517 0.036 Uiso 1 1 calc R U . . .
C20 C 0.12184(14) 0.32103(14) 1.14326(9) 0.0251(3) Uani 1 1 d . . . . .
C21 C 0.23045(15) 0.11019(14) 1.23916(9) 0.0278(4) Uani 1 1 d . . . . .
C22 C 0.1905(2) 0.00680(17) 1.27112(12) 0.0473(5) Uani 1 1 d . . . . .
H13 H 0.145045 -0.027129 1.239895 0.057 Uiso 1 1 calc R U . . .
C23 C 0.2154(2) -0.04780(19) 1.34751(13) 0.0577(6) Uani 1 1 d . . . . .
H14 H 0.187572 -0.118399 1.367545 0.069 Uiso 1 1 calc R U . . .
C24 C 0.2791(2) -0.00133(18) 1.39369(11) 0.0488(5) Uani 1 1 d . . . . .
H15 H 0.291850 -0.037688 1.446782 0.059 Uiso 1 1 calc R U . . .
C25 C 0.3250(2) 0.09857(19) 1.36334(12) 0.0524(6) Uani 1 1 d . . . . .
H16 H 0.373591 0.130216 1.394499 0.063 Uiso 1 1 calc R U . . .
C26 C 0.3003(2) 0.15333(17) 1.28695(11) 0.0446(5) Uani 1 1 d . . . . .
H17 H 0.332290 0.222595 1.266793 0.054 Uiso 1 1 calc R U . . .
C27 C 0.0841(2) 0.19872(17) 0.99844(11) 0.0497(5) Uani 1 1 d . . . . .
H18 H 0.033672 0.164844 0.967242 0.075 Uiso 1 1 calc R U . . .
H19 H 0.169829 0.215469 0.970900 0.075 Uiso 1 1 calc R U . . .
H20 H 0.037939 0.264419 1.005387 0.075 Uiso 1 1 calc R U . . .
C28 C 0.1684(2) 0.01926(17) 1.06616(13) 0.0483(5) Uani 1 1 d . . . . .
H21 H 0.180268 -0.030652 1.117302 0.072 Uiso 1 1 calc R U . . .
H22 H 0.253526 0.034621 1.037386 0.072 Uiso 1 1 calc R U . . .
H23 H 0.114428 -0.012336 1.035358 0.072 Uiso 1 1 calc R U . . .
C29 C -0.03435(18) 0.10043(17) 1.12218(12) 0.0444(5) Uani 1 1 d . . . . .
H24 H -0.079425 0.167675 1.126478 0.067 Uiso 1 1 calc R U . . .
H25 H -0.025034 0.054536 1.175126 0.067 Uiso 1 1 calc R U . . .
H26 H -0.084974 0.064787 1.092234 0.067 Uiso 1 1 calc R U . . .
Si1 Si 0.20550(4) 0.19097(4) 1.13571(2) 0.02410(12) Uani 1 1 d . . . . .
C30 C 0.09248(15) 0.39370(14) 0.62301(9) 0.0262(4) Uani 1 1 d . . . . .
C31 C 0.12019(16) 0.28693(14) 0.66114(9) 0.0274(4) Uani 1 1 d . . . . .
C32 C 0.01870(17) 0.23289(15) 0.71116(10) 0.0335(4) Uani 1 1 d . . . . .
H27 H 0.033593 0.160546 0.737896 0.040 Uiso 1 1 calc R U . . .
C33 C -0.10330(17) 0.28236(15) 0.72272(11) 0.0373(4) Uani 1 1 d . . . . .
H28 H -0.170292 0.242530 0.755377 0.045 Uiso 1 1 calc R U . . .
C34 C -0.12737(17) 0.38806(15) 0.68731(10) 0.0345(4) Uani 1 1 d . . . . .
H29 H -0.209689 0.421865 0.696158 0.041 Uiso 1 1 calc R U . . .
C35 C -0.02900(16) 0.44452(14) 0.63833(9) 0.0288(4) Uani 1 1 d . . . . .
C36 C -0.02465(16) 0.55801(14) 0.59848(9) 0.0295(4) Uani 1 1 d . . . . .
C37 C -0.11412(18) 0.64199(15) 0.59853(10) 0.0353(4) Uani 1 1 d . . . . .
H30 H -0.197427 0.630189 0.626019 0.042 Uiso 1 1 calc R U . . .
C38 C -0.0802(2) 0.74349(16) 0.55785(11) 0.0400(4) Uani 1 1 d . . . . .
H31 H -0.140591 0.801818 0.557697 0.048 Uiso 1 1 calc R U . . .
C39 C 0.0417(2) 0.76092(16) 0.51714(11) 0.0404(5) Uani 1 1 d . . . . .
H32 H 0.063396 0.831092 0.489612 0.048 Uiso 1 1 calc R U . . .
C40 C 0.13166(18) 0.67737(14) 0.51623(10) 0.0350(4) Uani 1 1 d . . . . .
H33 H 0.214411 0.689771 0.488128 0.042 Uiso 1 1 calc R U . . .
C41 C 0.09899(16) 0.57504(14) 0.55710(9) 0.0294(4) Uani 1 1 d . . . . .
C42 C 0.17396(15) 0.47209(13) 0.56708(9) 0.0266(4) Uani 1 1 d . . . . .
C43 C 0.28622(16) 0.46382(15) 0.52234(10) 0.0314(4) Uani 1 1 d . . . . .
H34 H 0.315185 0.530788 0.492196 0.038 Uiso 1 1 calc R U . . .
C44 C 0.37236(15) 0.37522(14) 0.51016(9) 0.0301(4) Uani 1 1 d . . . . .
C45 C 0.45530(16) 0.39968(16) 0.43985(10) 0.0356(4) Uani 1 1 d . . . . .
H35 H 0.451986 0.469851 0.407045 0.043 Uiso 1 1 calc R U . . .
C46 C 0.54056(18) 0.32452(17) 0.41779(11) 0.0415(5) Uani 1 1 d . . . . .
H36 H 0.595407 0.343033 0.370487 0.050 Uiso 1 1 calc R U . . .
C47 C 0.54589(18) 0.22231(17) 0.46469(11) 0.0402(5) Uani 1 1 d . . . . .
H37 H 0.604003 0.169864 0.449731 0.048 Uiso 1 1 calc R U . . .
C48 C 0.46530(16) 0.19629(16) 0.53438(10) 0.0346(4) Uani 1 1 d . . . . .
H38 H 0.469875 0.125568 0.566186 0.042 Uiso 1 1 calc R U . . .
C49 C 0.37812(15) 0.27058(14) 0.55901(9) 0.0288(4) Uani 1 1 d . . . . .
C50 C 0.26654(16) 0.07478(14) 0.67259(9) 0.0286(4) Uani 1 1 d . . . . .
C51 C 0.3415(2) -0.00558(16) 0.71948(13) 0.0471(5) Uani 1 1 d . . . . .
H39 H 0.406959 0.013287 0.747853 0.057 Uiso 1 1 calc R U . . .
C52 C 0.3230(2) -0.11120(18) 0.72564(15) 0.0587(6) Uani 1 1 d . . . . .
H40 H 0.375900 -0.164098 0.757827 0.070 Uiso 1 1 calc R U . . .
C53 C 0.2283(2) -0.14116(17) 0.68545(14) 0.0530(6) Uani 1 1 d . . . . .
H41 H 0.215709 -0.214330 0.689904 0.064 Uiso 1 1 calc R U . . .
C54 C 0.1519(2) -0.06384(17) 0.63871(13) 0.0498(5) Uani 1 1 d . . . . .
H42 H 0.086040 -0.083568 0.611022 0.060 Uiso 1 1 calc R U . . .
C55 C 0.1716(2) 0.04279(15) 0.63235(11) 0.0403(4) Uani 1 1 d . . . . .
H43 H 0.118970 0.095394 0.599721 0.048 Uiso 1 1 calc R U . . .
C56 C 0.3688(2) 0.37674(15) 0.72848(11) 0.0410(5) Uani 1 1 d . . . . .
H44 H 0.415989 0.395642 0.768903 0.062 Uiso 1 1 calc R U . . .
H45 H 0.276792 0.399407 0.734264 0.062 Uiso 1 1 calc R U . . .
H46 H 0.406190 0.412395 0.675982 0.062 Uiso 1 1 calc R U . . .
C57 C 0.3205(2) 0.20285(17) 0.82084(10) 0.0437(5) Uani 1 1 d . . . . .
H47 H 0.331490 0.125362 0.829952 0.066 Uiso 1 1 calc R U . . .
H48 H 0.227512 0.223127 0.824755 0.066 Uiso 1 1 calc R U . . .
H49 H 0.364256 0.226444 0.860585 0.066 Uiso 1 1 calc R U . . .
C58 C 0.52575(18) 0.2222(2) 0.73112(12) 0.0508(5) Uani 1 1 d . . . . .
H50 H 0.570664 0.243554 0.771442 0.076 Uiso 1 1 calc R U . . .
H51 H 0.563780 0.257173 0.678597 0.076 Uiso 1 1 calc R U . . .
H52 H 0.535454 0.144889 0.738694 0.076 Uiso 1 1 calc R U . . .
Si2 Si 0.28711(4) 0.22171(4) 0.65862(2) 0.02537(12) Uani 1 1 d . . . . .
C59 C 0.10117(16) 0.12285(14) 1.07936(10) 0.0301(4) Uani 1 1 d . . . . .
C60 C 0.38021(16) 0.25538(15) 0.73839(10) 0.0325(4) Uani 1 1 d . . . . .

loop_
_atom_site_aniso_label
_atom_site_aniso_U_11
_atom_site_aniso_U_22
_atom_site_aniso_U_33
_atom_site_aniso_U_23
_atom_site_aniso_U_13
_atom_site_aniso_U_12
C1 0.0198(7) 0.0356(10) 0.0210(7) -0.0096(7) -0.0020(6) -0.0044(7)
C2 0.0218(8) 0.0374(10) 0.0229(8) -0.0074(7) -0.0013(6) -0.0014(7)
C3 0.0279(9) 0.0437(11) 0.0308(9) 0.0034(8) 0.0034(7) 0.0025(8)
C4 0.0273(9) 0.0545(13) 0.0392(10) 0.0020(9) 0.0033(8) 0.0112(9)
C5 0.0220(8) 0.0578(13) 0.0324(9) -0.0048(9) 0.0042(7) 0.0008(8)
C6 0.0197(8) 0.0421(10) 0.0227(8) -0.0078(7) -0.0019(6) -0.0061(7)
C7 0.0237(8) 0.0409(10) 0.0219(7) -0.0111(7) -0.0009(6) -0.0121(7)
C8 0.0257(8) 0.0461(11) 0.0282(8) -0.0136(8) 0.0019(7) -0.0127(8)
C9 0.0391(10) 0.0452(12) 0.0277(9) -0.0129(8) 0.0088(7) -0.0218(9)
C10 0.0483(11) 0.0327(10) 0.0293(9) -0.0060(8) 0.0022(8) -0.0143(8)
C11 0.0379(10) 0.0339(10) 0.0288(8) -0.0088(8) 0.0000(7) -0.0086(8)
C12 0.0259(8) 0.0351(10) 0.0229(8) -0.0110(7) -0.0021(6) -0.0095(7)
C13 0.0226(8) 0.0328(9) 0.0206(7) -0.0083(7) -0.0025(6) -0.0084(7)
C14 0.0248(8) 0.0315(9) 0.0239(8) -0.0063(7) -0.0042(6) -0.0048(7)
C15 0.0192(7) 0.0359(10) 0.0253(8) -0.0118(7) -0.0048(6) -0.0022(7)
C16 0.0270(8) 0.0375(10) 0.0320(9) -0.0094(8) -0.0040(7) -0.0010(7)
C17 0.0274(9) 0.0431(11) 0.0399(10) -0.0193(9) -0.0012(7) 0.0040(8)
C18 0.0254(9) 0.0504(12) 0.0324(9) -0.0190(9) 0.0039(7) -0.0043(8)
C19 0.0252(8) 0.0391(10) 0.0260(8) -0.0100(8) 0.0006(6) -0.0050(7)
C20 0.0177(7) 0.0374(10) 0.0230(7) -0.0112(7) -0.0023(6) -0.0052(7)
C21 0.0199(8) 0.0370(10) 0.0248(8) -0.0057(7) 0.0036(6) -0.0018(7)
C22 0.0528(13) 0.0494(13) 0.0367(10) -0.0028(9) 0.0003(9) -0.0157(10)
C23 0.0721(16) 0.0514(14) 0.0400(11) 0.0054(10) 0.0038(11) -0.0073(12)
C24 0.0414(11) 0.0649(15) 0.0288(9) 0.0050(10) 0.0029(8) 0.0106(10)
C25 0.0412(12) 0.0792(17) 0.0379(11) -0.0122(11) -0.0146(9) -0.0049(11)
C26 0.0441(11) 0.0528(13) 0.0353(10) -0.0023(9) -0.0092(8) -0.0155(9)
C27 0.0598(14) 0.0600(14) 0.0348(10) -0.0136(10) -0.0172(9) -0.0176(11)
C28 0.0444(12) 0.0520(13) 0.0583(13) -0.0311(11) -0.0059(10) -0.0033(10)
C29 0.0273(9) 0.0643(14) 0.0516(11) -0.0315(11) -0.0001(8) -0.0125(9)
Si1 0.0188(2) 0.0326(3) 0.0214(2) -0.00735(19) 0.00061(16) -0.00420(18)
C30 0.0219(8) 0.0363(10) 0.0234(7) -0.0111(7) -0.0020(6) -0.0089(7)
C31 0.0242(8) 0.0346(10) 0.0257(8) -0.0108(7) 0.0006(6) -0.0085(7)
C32 0.0278(9) 0.0359(10) 0.0354(9) -0.0070(8) 0.0041(7) -0.0073(7)
C33 0.0252(9) 0.0428(12) 0.0414(10) -0.0069(9) 0.0079(7) -0.0091(8)
C34 0.0226(8) 0.0428(11) 0.0393(10) -0.0135(9) 0.0027(7) -0.0031(7)
C35 0.0247(8) 0.0375(10) 0.0269(8) -0.0118(8) -0.0023(6) -0.0050(7)
C36 0.0294(9) 0.0379(10) 0.0241(8) -0.0110(7) -0.0052(6) -0.0055(7)
C37 0.0353(10) 0.0433(11) 0.0293(9) -0.0124(8) -0.0050(7) 0.0003(8)
C38 0.0480(11) 0.0401(11) 0.0334(9) -0.0106(9) -0.0083(8) 0.0019(9)
C39 0.0480(11) 0.0363(11) 0.0360(10) -0.0040(8) -0.0088(8) -0.0073(9)
C40 0.0367(10) 0.0392(11) 0.0295(9) -0.0060(8) -0.0056(7) -0.0086(8)
C41 0.0299(9) 0.0363(10) 0.0245(8) -0.0088(7) -0.0070(6) -0.0084(7)
C42 0.0237(8) 0.0343(10) 0.0234(7) -0.0077(7) -0.0044(6) -0.0086(7)
C43 0.0258(8) 0.0403(11) 0.0279(8) -0.0048(8) -0.0032(7) -0.0125(7)
C44 0.0197(8) 0.0451(11) 0.0269(8) -0.0091(8) -0.0012(6) -0.0118(7)
C45 0.0241(8) 0.0504(12) 0.0308(9) -0.0066(8) 0.0036(7) -0.0118(8)
C46 0.0271(9) 0.0663(14) 0.0302(9) -0.0108(10) 0.0058(7) -0.0090(9)
C47 0.0255(9) 0.0615(14) 0.0350(9) -0.0167(10) 0.0049(7) -0.0021(8)
C48 0.0254(8) 0.0509(12) 0.0285(8) -0.0109(8) 0.0005(7) -0.0073(8)
C49 0.0199(8) 0.0422(11) 0.0261(8) -0.0095(8) -0.0036(6) -0.0087(7)
C50 0.0243(8) 0.0344(10) 0.0258(8) -0.0073(7) 0.0061(6) -0.0024(7)
C51 0.0376(11) 0.0427(13) 0.0616(13) -0.0147(10) -0.0085(10) 0.0087(9)
C52 0.0524(14) 0.0389(13) 0.0790(17) -0.0093(12) 0.0014(12) 0.0130(10)
C53 0.0501(13) 0.0311(11) 0.0733(15) -0.0162(11) 0.0342(12) -0.0053(10)
C54 0.0497(12) 0.0485(13) 0.0571(13) -0.0237(11) 0.0080(10) -0.0196(10)
C55 0.0457(11) 0.0382(11) 0.0383(10) -0.0088(9) -0.0045(8) -0.0104(9)
C56 0.0442(11) 0.0512(12) 0.0331(9) -0.0155(9) -0.0075(8) -0.0157(9)
C57 0.0469(11) 0.0580(13) 0.0263(9) -0.0091(9) -0.0045(8) -0.0064(10)
C58 0.0261(10) 0.0856(17) 0.0466(11) -0.0246(11) -0.0089(8) -0.0051(10)
Si2 0.0195(2) 0.0349(3) 0.0230(2) -0.00850(19) -0.00100(16) -0.00595(18)
C59 0.0258(8) 0.0375(10) 0.0305(8) -0.0144(8) 0.0000(7) -0.0054(7)
C60 0.0255(8) 0.0483(11) 0.0256(8) -0.0106(8) -0.0044(6) -0.0060(8)

loop_
_atom_type_symbol
_atom_type_description
_atom_type_scat_dispersion_real
_atom_type_scat_dispersion_imag
_atom_type_scat_source
C C 0.0033 0.0016 'International Tables Vol C Tables 4.2.6.8 and 6.1.1.4'
H H 0.0000 0.0000 'International Tables Vol C Tables 4.2.6.8 and 6.1.1.4'
Si Si 0.0817 0.0704 'International Tables Vol C Tables 4.2.6.8 and 6.1.1.4'

loop_
_geom_angle_atom_site_label_1
_geom_angle_atom_site_label_2
_geom_angle_atom_site_label_3
_geom_angle
_geom_angle_site_symmetry_1
_geom_angle_site_symmetry_3
_geom_angle_publ_flag
C2 C1 C6 120.93(15) . . ?
C2 C1 C13 131.02(14) . . ?
C6 C1 C13 108.04(14) . . ?
C1 C2 C3 116.60(15) . . ?
C1 C2 Si1 124.79(12) . . ?
C3 C2 Si1 118.40(13) . . ?
C4 C3 C2 122.26(17) . . ?
C4 C3 H1 118.9 . . ?
C2 C3 H1 118.9 . . ?
C5 C4 C3 120.59(17) . . ?
C5 C4 H2 119.7 . . ?
C3 C4 H2 119.7 . . ?
C6 C5 C4 118.76(16) . . ?
C6 C5 H3 120.6 . . ?
C4 C5 H3 120.6 . . ?
C5 C6 C1 120.77(16) . . ?
C5 C6 C7 130.45(15) . . ?
C1 C6 C7 108.77(14) . . ?
C8 C7 C12 120.95(16) . . ?
C8 C7 C6 130.78(16) . . ?
C12 C7 C6 108.27(14) . . ?
C9 C8 C7 118.41(17) . . ?
C9 C8 H4 120.8 . . ?
C7 C8 H4 120.8 . . ?
C8 C9 C10 120.82(16) . . ?
C8 C9 H5 119.6 . . ?
C10 C9 H5 119.6 . . ?
C11 C10 C9 120.95(17) . . ?
C11 C10 H6 119.5 . . ?
C9 C10 H6 119.5 . . ?
C12 C11 C10 118.78(18) . . ?
C12 C11 H7 120.6 . . ?
C10 C11 H7 120.6 . . ?
C11 C12 C7 120.08(15) . . ?
C11 C12 C13 130.76(16) . . ?
C7 C12 C13 109.14(14) . . ?
C14 C13 C1 132.95(15) . . ?
C14 C13 C12 121.03(15) . . ?
C1 C13 C12 105.64(14) . . ?
C13 C14 C15 134.91(16) . . ?
C13 C14 H8 112.5 . . ?
C15 C14 H8 112.5 . . ?
C16 C15 C20 118.83(15) . . ?
C16 C15 C14 113.65(15) . . ?
C20 C15 C14 127.45(15) . . ?
C17 C16 C15 122.16(17) . . ?
C17 C16 H9 118.9 . . ?
C15 C16 H9 118.9 . . ?
C18 C17 C16 119.28(17) . . ?
C18 C17 H10 120.4 . . ?
C16 C17 H10 120.4 . . ?
C17 C18 C19 119.65(16) . . ?
C17 C18 H11 120.2 . . ?
C19 C18 H11 120.2 . . ?
C18 C19 C20 122.69(16) . . ?
C18 C19 H12 118.7 . . ?
C20 C19 H12 118.7 . . ?
C19 C20 C15 117.37(15) . . ?
C19 C20 Si1 115.53(13) . . ?
C15 C20 Si1 126.91(12) . . ?
C26 C21 C22 116.11(16) . . ?
C26 C21 Si1 118.41(13) . . ?
C22 C21 Si1 125.38(14) . . ?
C23 C22 C21 121.6(2) . . ?
C23 C22 H13 119.2 . . ?
C21 C22 H13 119.2 . . ?
C24 C23 C22 120.6(2) . . ?
C24 C23 H14 119.7 . . ?
C22 C23 H14 119.7 . . ?
C23 C24 C25 119.60(19) . . ?
C23 C24 H15 120.2 . . ?
C25 C24 H15 120.2 . . ?
C24 C25 C26 119.8(2) . . ?
C24 C25 H16 120.1 . . ?
C26 C25 H16 120.1 . . ?
C21 C26 C25 122.14(19) . . ?
C21 C26 H17 118.9 . . ?
C25 C26 H17 118.9 . . ?
C59 C27 H18 109.5 . . ?
C59 C27 H19 109.5 . . ?
H18 C27 H19 109.5 . . ?
C59 C27 H20 109.5 . . ?
H18 C27 H20 109.5 . . ?
H19 C27 H20 109.5 . . ?
C59 C28 H21 109.5 . . ?
C59 C28 H22 109.5 . . ?
H21 C28 H22 109.5 . . ?
C59 C28 H23 109.5 . . ?
H21 C28 H23 109.5 . . ?
H22 C28 H23 109.5 . . ?
C59 C29 H24 109.5 . . ?
C59 C29 H25 109.5 . . ?
H24 C29 H25 109.5 . . ?
C59 C29 H26 109.5 . . ?
H24 C29 H26 109.5 . . ?
H25 C29 H26 109.5 . . ?
C2 Si1 C20 111.84(7) . . ?
C2 Si1 C21 106.50(7) . . ?
C20 Si1 C21 107.74(7) . . ?
C2 Si1 C59 109.13(7) . . ?
C20 Si1 C59 108.55(7) . . ?
C21 Si1 C59 113.11(8) . . ?
C31 C30 C35 120.92(15) . . ?
C31 C30 C42 130.71(15) . . ?
C35 C30 C42 108.32(15) . . ?
C30 C31 C32 116.44(15) . . ?
C30 C31 Si2 123.34(12) . . ?
C32 C31 Si2 119.73(13) . . ?
C33 C32 C31 122.11(17) . . ?
C33 C32 H27 118.9 . . ?
C31 C32 H27 118.9 . . ?
C34 C33 C32 120.76(16) . . ?
C34 C33 H28 119.6 . . ?
C32 C33 H28 119.6 . . ?
C33 C34 C35 118.81(16) . . ?
C33 C34 H29 120.6 . . ?
C35 C34 H29 120.6 . . ?
C34 C35 C30 120.81(16) . . ?
C34 C35 C36 130.14(16) . . ?
C30 C35 C36 108.99(14) . . ?
C37 C36 C41 120.75(16) . . ?
C37 C36 C35 131.67(16) . . ?
C41 C36 C35 107.53(15) . . ?
C36 C37 C38 118.91(18) . . ?
C36 C37 H30 120.5 . . ?
C38 C37 H30 120.5 . . ?
C37 C38 C39 120.65(19) . . ?
C37 C38 H31 119.7 . . ?
C39 C38 H31 119.7 . . ?
C40 C39 C38 120.94(18) . . ?
C40 C39 H32 119.5 . . ?
C38 C39 H32 119.5 . . ?
C39 C40 C41 119.00(18) . . ?
C39 C40 H33 120.5 . . ?
C41 C40 H33 120.5 . . ?
C40 C41 C36 119.75(17) . . ?
C40 C41 C42 131.05(16) . . ?
C36 C41 C42 109.20(15) . . ?
C43 C42 C30 133.43(16) . . ?
C43 C42 C41 120.54(15) . . ?
C30 C42 C41 105.62(14) . . ?
C42 C43 C44 134.31(16) . . ?
C42 C43 H34 112.8 . . ?
C44 C43 H34 112.8 . . ?
C49 C44 C45 118.84(17) . . ?
C49 C44 C43 127.19(15) . . ?
C45 C44 C43 113.95(16) . . ?
C46 C45 C44 121.82(18) . . ?
C46 C45 H35 119.1 . . ?
C44 C45 H35 119.1 . . ?
C45 C46 C47 119.65(17) . . ?
C45 C46 H36 120.2 . . ?
C47 C46 H36 120.2 . . ?
C46 C47 C48 119.61(19) . . ?
C46 C47 H37 120.2 . . ?
C48 C47 H37 120.2 . . ?
C47 C48 C49 122.40(18) . . ?
C47 C48 H38 118.8 . . ?
C49 C48 H38 118.8 . . ?
C48 C49 C44 117.67(15) . . ?
C48 C49 Si2 115.61(13) . . ?
C44 C49 Si2 126.60(13) . . ?
C55 C50 C51 116.87(17) . . ?
C55 C50 Si2 118.37(13) . . ?
C51 C50 Si2 124.75(14) . . ?
C52 C51 C50 121.7(2) . . ?
C52 C51 H39 119.2 . . ?
C50 C51 H39 119.2 . . ?
C51 C52 C53 120.5(2) . . ?
C51 C52 H40 119.7 . . ?
C53 C52 H40 119.7 . . ?
C52 C53 C54 119.4(2) . . ?
C52 C53 H41 120.3 . . ?
C54 C53 H41 120.3 . . ?
C53 C54 C55 119.8(2) . . ?
C53 C54 H42 120.1 . . ?
C55 C54 H42 120.1 . . ?
C54 C55 C50 121.75(19) . . ?
C54 C55 H43 119.1 . . ?
C50 C55 H43 119.1 . . ?
C60 C56 H44 109.5 . . ?
C60 C56 H45 109.5 . . ?
H44 C56 H45 109.5 . . ?
C60 C56 H46 109.5 . . ?
H44 C56 H46 109.5 . . ?
H45 C56 H46 109.5 . . ?
C60 C57 H47 109.5 . . ?
C60 C57 H48 109.5 . . ?
H47 C57 H48 109.5 . . ?
C60 C57 H49 109.5 . . ?
H47 C57 H49 109.5 . . ?
H48 C57 H49 109.5 . . ?
C60 C58 H50 109.5 . . ?
C60 C58 H51 109.5 . . ?
H50 C58 H51 109.5 . . ?
C60 C58 H52 109.5 . . ?
H50 C58 H52 109.5 . . ?
H51 C58 H52 109.5 . . ?
C31 Si2 C50 107.35(7) . . ?
C31 Si2 C49 111.01(7) . . ?
C50 Si2 C49 107.01(8) . . ?
C31 Si2 C60 108.31(7) . . ?
C50 Si2 C60 113.79(8) . . ?
C49 Si2 C60 109.38(7) . . ?
C27 C59 C28 108.05(16) . . ?
C27 C59 C29 108.39(16) . . ?
C28 C59 C29 110.02(15) . . ?
C27 C59 Si1 107.49(12) . . ?
C28 C59 Si1 111.30(12) . . ?
C29 C59 Si1 111.45(11) . . ?
C57 C60 C58 109.86(15) . . ?
C57 C60 C56 107.81(15) . . ?
C58 C60 C56 108.07(16) . . ?
C57 C60 Si2 110.79(12) . . ?
C58 C60 Si2 111.93(12) . . ?
C56 C60 Si2 108.23(11) . . ?

loop_
_geom_bond_atom_site_label_1
_geom_bond_atom_site_label_2
_geom_bond_distance
_geom_bond_site_symmetry_2
_geom_bond_publ_flag
C1 C2 1.395(2) . ?
C1 C6 1.426(2) . ?
C1 C13 1.481(2) . ?
C2 C3 1.412(2) . ?
C2 Si1 1.8722(17) . ?
C3 C4 1.392(2) . ?
C3 H1 0.9500 . ?
C4 C5 1.387(3) . ?
C4 H2 0.9500 . ?
C5 C6 1.384(3) . ?
C5 H3 0.9500 . ?
C6 C7 1.465(2) . ?
C7 C8 1.396(2) . ?
C7 C12 1.405(2) . ?
C8 C9 1.386(3) . ?
C8 H4 0.9500 . ?
C9 C10 1.393(3) . ?
C9 H5 0.9500 . ?
C10 C11 1.393(2) . ?
C10 H6 0.9500 . ?
C11 C12 1.389(2) . ?
C11 H7 0.9500 . ?
C12 C13 1.487(2) . ?
C13 C14 1.353(2) . ?
C14 C15 1.471(2) . ?
C14 H8 0.9500 . ?
C15 C16 1.409(2) . ?
C15 C20 1.414(2) . ?
C16 C17 1.385(2) . ?
C16 H9 0.9500 . ?
C17 C18 1.379(3) . ?
C17 H10 0.9500 . ?
C18 C19 1.384(2) . ?
C18 H11 0.9500 . ?
C19 C20 1.411(2) . ?
C19 H12 0.9500 . ?
C20 Si1 1.8773(18) . ?
C21 C26 1.386(2) . ?
C21 C22 1.394(3) . ?
C21 Si1 1.8872(17) . ?
C22 C23 1.389(3) . ?
C22 H13 0.9500 . ?
C23 C24 1.354(3) . ?
C23 H14 0.9500 . ?
C24 C25 1.372(3) . ?
C24 H15 0.9500 . ?
C25 C26 1.389(3) . ?
C25 H16 0.9500 . ?
C26 H17 0.9500 . ?
C27 C59 1.531(3) . ?
C27 H18 0.9800 . ?
C27 H19 0.9800 . ?
C27 H20 0.9800 . ?
C28 C59 1.534(3) . ?
C28 H21 0.9800 . ?
C28 H22 0.9800 . ?
C28 H23 0.9800 . ?
C29 C59 1.538(2) . ?
C29 H24 0.9800 . ?
C29 H25 0.9800 . ?
C29 H26 0.9800 . ?
Si1 C59 1.9109(17) . ?
C30 C31 1.406(2) . ?
C30 C35 1.416(2) . ?
C30 C42 1.475(2) . ?
C31 C32 1.409(2) . ?
C31 Si2 1.8732(18) . ?
C32 C33 1.399(2) . ?
C32 H27 0.9500 . ?
C33 C34 1.376(3) . ?
C33 H28 0.9500 . ?
C34 C35 1.391(2) . ?
C34 H29 0.9500 . ?
C35 C36 1.468(2) . ?
C36 C37 1.384(2) . ?
C36 C41 1.413(2) . ?
C37 C38 1.385(3) . ?
C37 H30 0.9500 . ?
C38 C39 1.393(3) . ?
C38 H31 0.9500 . ?
C39 C40 1.386(3) . ?
C39 H32 0.9500 . ?
C40 C41 1.391(2) . ?
C40 H33 0.9500 . ?
C41 C42 1.482(2) . ?
C42 C43 1.355(2) . ?
C43 C44 1.456(3) . ?
C43 H34 0.9500 . ?
C44 C49 1.416(2) . ?
C44 C45 1.418(2) . ?
C45 C46 1.377(3) . ?
C45 H35 0.9500 . ?
C46 C47 1.378(3) . ?
C46 H36 0.9500 . ?
C47 C48 1.397(2) . ?
C47 H37 0.9500 . ?
C48 C49 1.399(3) . ?
C48 H38 0.9500 . ?
C49 Si2 1.8908(17) . ?
C50 C55 1.395(2) . ?
C50 C51 1.396(3) . ?
C50 Si2 1.8857(18) . ?
C51 C52 1.373(3) . ?
C51 H39 0.9500 . ?
C52 C53 1.381(3) . ?
C52 H40 0.9500 . ?
C53 C54 1.381(3) . ?
C53 H41 0.9500 . ?
C54 C55 1.388(3) . ?
C54 H42 0.9500 . ?
C55 H43 0.9500 . ?
C56 C60 1.540(3) . ?
C56 H44 0.9800 . ?
C56 H45 0.9800 . ?
C56 H46 0.9800 . ?
C57 C60 1.531(2) . ?
C57 H47 0.9800 . ?
C57 H48 0.9800 . ?
C57 H49 0.9800 . ?
C58 C60 1.539(3) . ?
C58 H50 0.9800 . ?
C58 H51 0.9800 . ?
C58 H52 0.9800 . ?
Si2 C60 1.9122(17) . ?
